data_2217510
loop_
_publ_author_name
'Kinghat, Rodolphe'
'Boudiba, Hamid'
'Khatyr, Abderrahim'
'Knorr, Michael'
'Kubicki, Marek M.'

_publ_section_title
;
 4,4-Bis(4-methylphenylsulfanyl)-1,1-diphenyl-2-azabuta-1,3-diene
;
_journal_coeditor_code GW2031
_journal_issue 2
_journal_name_full 'Acta Crystallographica Section E'
_journal_page_first o370
_journal_page_last o370
_journal_paper_doi 10.1107/S1600536807066615
_journal_volume 64
_journal_year 2008
_chemical_formula_iupac 'C29 H25 N S2'
_chemical_formula_moiety 'C29 H25 N S2'
_chemical_formula_sum 'C29 H25 N S2'
_chemical_formula_weight 451.66
_chemical_melting_point 382
_chemical_name_systematic
;
4,4-Bis(4-methylphenylsulfanyl)-1,1-diphenyl-2-azabuta-1,3-diene
;
_space_group_IT_number 2
_symmetry_cell_setting triclinic
_symmetry_space_group_name_Hall '-P 1'
_symmetry_space_group_name_H-M 'P -1'
_atom_sites_solution_hydrogens mixed
_atom_sites_solution_primary direct
_atom_sites_solution_secondary difmap
_cell_angle_alpha 101.7371(8)
_cell_angle_beta 98.2522(7)
_cell_angle_gamma 93.0400(10)
_cell_formula_units_Z 2
_cell_length_a 6.9340(10)
_cell_length_b 12.3009(2)
_cell_length_c 14.4247(3)
_cell_measurement_reflns_used 3954
_cell_measurement_temperature 120(2)
_cell_measurement_theta_max 27.485
_cell_measurement_theta_min 0.998
_cell_volume 1187.85(17)
_computing_cell_refinement 'SCALEPACK (Otwinowski & Minor, 1997)'
_computing_data_collection 'KappaCCD Server Software (Nonius, 1997)'
_computing_data_reduction
;
DENZO (Otwinowski & Minor, 1997) and SCALEPACK (Otwinowski & Minor,
1997)
;
_computing_molecular_graphics 'ORTEP-3 (Farrugia, 1997)'
_computing_publication_material 'SHELXL97 (Sheldrick, 1997)'
_computing_structure_refinement 'SHELXL97 (Sheldrick, 1997)'
_computing_structure_solution 'SHELXS97 (Sheldrick, 1997)'
_diffrn_ambient_temperature 120(2)
_diffrn_measured_fraction_theta_full 0.986
_diffrn_measured_fraction_theta_max 0.986
_diffrn_measurement_device_type 'Nonius KappaCCD'
_diffrn_measurement_method CCD
_diffrn_radiation_monochromator graphite
_diffrn_radiation_source 'fine-focus sealed tube'
_diffrn_radiation_type MoK\a
_diffrn_radiation_wavelength 0.71073
_diffrn_reflns_av_R_equivalents 0.0193
_diffrn_reflns_av_sigmaI/netI 0.0362
_diffrn_reflns_limit_h_max 8
_diffrn_reflns_limit_h_min -8
_diffrn_reflns_limit_k_max 15
_diffrn_reflns_limit_k_min -12
_diffrn_reflns_limit_l_max 18
_diffrn_reflns_limit_l_min -18
_diffrn_reflns_number 7710
_diffrn_reflns_theta_full 27.44
_diffrn_reflns_theta_max 27.43
_diffrn_reflns_theta_min 1.46
_exptl_absorpt_coefficient_mu 0.241
_exptl_absorpt_correction_type none
_exptl_crystal_colour yellow
_exptl_crystal_density_diffrn 1.263
_exptl_crystal_density_method 'not measured'
_exptl_crystal_description irregular
_exptl_crystal_F_000 476
_exptl_crystal_size_max 0.2
_exptl_crystal_size_mid 0.12
_exptl_crystal_size_min 0.08
_refine_diff_density_max 0.265
_refine_diff_density_min -0.245
_refine_ls_extinction_method none
_refine_ls_goodness_of_fit_ref 1.044
_refine_ls_hydrogen_treatment mixed
_refine_ls_matrix_type full
_refine_ls_number_parameters 317
_refine_ls_number_reflns 5329
_refine_ls_number_restraints 0
_refine_ls_restrained_S_all 1.044
_refine_ls_R_factor_all 0.0402
_refine_ls_R_factor_gt 0.0340
_refine_ls_shift/su_max 0.001
_refine_ls_shift/su_mean 0.000
_refine_ls_structure_factor_coef Fsqd
_refine_ls_weighting_details 'calc w = 1/[\s^2^(Fo^2^)+(0.0329P)^2^+0.5208P] where P=(Fo^2^+2Fc^2^)/3'
_refine_ls_weighting_scheme calc
_refine_ls_wR_factor_gt 0.0854
_refine_ls_wR_factor_ref 0.0892
_reflns_number_gt 4695
_reflns_number_total 5329
_reflns_threshold_expression I>2\s(I)
_cod_data_source_file gw2031.cif
_cod_data_source_block I
_cod_original_cell_volume 1187.90(4)
_cod_database_code 2217510
_cod_database_fobs_code 2217510

loop_
_symmetry_equiv_pos_as_xyz
'x, y, z'
'-x, -y, -z'

loop_
_atom_site_type_symbol
_atom_site_label
_atom_site_fract_x
_atom_site_fract_y
_atom_site_fract_z
_atom_site_U_iso_or_equiv
_atom_site_adp_type
_atom_site_calc_flag
_atom_site_refinement_flags
_atom_site_occupancy
S S1 0.22781(5) 0.37867(3) 0.35024(2) 0.02290(9) Uani d . 1
S S2 0.43297(4) 0.52776(3) 0.23783(2) 0.02161(9) Uani d . 1
N N 0.48657(16) 0.21771(9) 0.26950(8) 0.0221(2) Uani d . 1
C C1 0.58163(18) 0.13424(11) 0.23639(9) 0.0204(3) Uani d . 1
C C2 0.50043(19) 0.31661(11) 0.23787(10) 0.0227(3) Uani d . 1
C C3 0.39300(18) 0.40002(11) 0.27163(9) 0.0200(3) Uani d . 1
C C4 0.71038(19) 0.13495(10) 0.16171(9) 0.0206(3) Uani d . 1
C C5 0.6304(2) 0.12895(14) 0.06658(11) 0.0328(3) Uani d . 1
H H5 0.4953 0.1238 0.0489 0.039 Uiso calc R 1
C C6 0.7506(3) 0.13066(16) -0.00219(12) 0.0415(4) Uani d . 1
H H6 0.6960 0.1270 -0.0656 0.050 Uiso calc R 1
C C7 0.9508(2) 0.13778(14) 0.02340(12) 0.0364(4) Uani d . 1
H H7 1.0312 0.1378 -0.0230 0.044 Uiso calc R 1
C C8 1.0317(2) 0.14488(13) 0.11728(12) 0.0350(3) Uani d . 1
H H8 1.1670 0.1506 0.1345 0.042 Uiso calc R 1
C C9 0.9128(2) 0.14354(12) 0.18644(11) 0.0287(3) Uani d . 1
H H9 0.9686 0.1484 0.2499 0.034 Uiso calc R 1
C C10 0.56071(18) 0.03303(11) 0.27658(9) 0.0207(3) Uani d . 1
C C11 0.6700(2) -0.05758(11) 0.25308(10) 0.0250(3) Uani d . 1
H H11 0.7553 -0.0568 0.2089 0.030 Uiso calc R 1
C C12 0.6528(2) -0.14933(12) 0.29507(11) 0.0293(3) Uani d . 1
H H12 0.7284 -0.2087 0.2799 0.035 Uiso calc R 1
C C13 0.5238(2) -0.15238(12) 0.35923(11) 0.0285(3) Uani d . 1
H H13 0.5126 -0.2136 0.3874 0.034 Uiso calc R 1
C C14 0.4112(2) -0.06400(13) 0.38151(12) 0.0322(3) Uani d . 1
H H14 0.3228 -0.0664 0.4240 0.039 Uiso calc R 1
C C15 0.4296(2) 0.02781(12) 0.34092(11) 0.0290(3) Uani d . 1
H H15 0.3537 0.0869 0.3566 0.035 Uiso calc R 1
C C16 0.19592(18) 0.55484(11) 0.18701(9) 0.0200(3) Uani d . 1
C C17 0.05190(19) 0.47143(11) 0.13858(10) 0.0231(3) Uani d . 1
H H17 0.0744 0.3969 0.1344 0.028 Uiso calc R 1
C C18 -0.1256(2) 0.50030(12) 0.09652(10) 0.0258(3) Uani d . 1
H H18 -0.2222 0.4443 0.0652 0.031 Uiso calc R 1
C C19 -0.1623(2) 0.61123(12) 0.10010(10) 0.0249(3) Uani d . 1
C C20 -0.0167(2) 0.69289(12) 0.14901(10) 0.0269(3) Uani d . 1
H H20 -0.0387 0.7675 0.1528 0.032 Uiso calc R 1
C C21 0.1609(2) 0.66593(11) 0.19237(10) 0.0255(3) Uani d . 1
H H21 0.2563 0.7221 0.2249 0.031 Uiso calc R 1
C C22 -0.3522(2) 0.64249(15) 0.05100(12) 0.0328(3) Uani d . 1
C C23 0.16434(19) 0.51460(10) 0.39797(9) 0.0195(3) Uani d . 1
C C24 -0.02989(19) 0.53814(11) 0.38031(9) 0.0217(3) Uani d . 1
H H24 -0.1223 0.4848 0.3408 0.026 Uiso calc R 1
C C25 -0.08547(19) 0.64104(11) 0.42158(10) 0.0233(3) Uani d . 1
H H25 -0.2158 0.6559 0.4098 0.028 Uiso calc R 1
C C26 0.0502(2) 0.72288(11) 0.48054(9) 0.0222(3) Uani d . 1
C C27 0.2438(2) 0.69758(11) 0.49862(9) 0.0231(3) Uani d . 1
H H27 0.3362 0.7509 0.5383 0.028 Uiso calc R 1
C C28 0.30109(19) 0.59443(11) 0.45858(9) 0.0218(3) Uani d . 1
H H28 0.4305 0.5786 0.4721 0.026 Uiso calc R 1
C C29 -0.0105(3) 0.83537(13) 0.52391(12) 0.0316(3) Uani d . 1
H H2 0.587(2) 0.3271(13) 0.1916(11) 0.023(4) Uiso d . 1
H H221 -0.460(3) 0.6112(18) 0.0711(16) 0.060(6) Uiso d . 1
H H222 -0.370(3) 0.6152(19) -0.0180(18) 0.065(7) Uiso d . 1
H H223 -0.357(3) 0.722(2) 0.0618(17) 0.075(7) Uiso d . 1
H H291 -0.049(3) 0.8755(17) 0.4753(15) 0.050(5) Uiso d . 1
H H292 0.094(3) 0.8815(18) 0.5682(15) 0.055(6) Uiso d . 1
H H293 -0.120(3) 0.8270(19) 0.5548(16) 0.066(7) Uiso d . 1

loop_
_atom_site_aniso_label
_atom_site_aniso_U_11
_atom_site_aniso_U_22
_atom_site_aniso_U_33
_atom_site_aniso_U_12
_atom_site_aniso_U_13
_atom_site_aniso_U_23
S1 0.02781(18) 0.01708(16) 0.02706(18) 0.00498(12) 0.01078(13) 0.00695(13)
S2 0.01964(16) 0.02080(17) 0.02704(18) 0.00391(12) 0.00537(12) 0.00951(13)
N 0.0233(5) 0.0201(5) 0.0235(6) 0.0061(4) 0.0038(4) 0.0045(4)
C1 0.0199(6) 0.0198(6) 0.0200(6) 0.0040(5) 0.0010(5) 0.0021(5)
C2 0.0229(6) 0.0226(6) 0.0235(7) 0.0053(5) 0.0042(5) 0.0059(5)
C3 0.0207(6) 0.0193(6) 0.0206(6) 0.0035(5) 0.0028(5) 0.0056(5)
C4 0.0235(6) 0.0162(6) 0.0228(6) 0.0048(5) 0.0053(5) 0.0037(5)
C5 0.0273(7) 0.0471(9) 0.0257(7) 0.0121(6) 0.0035(6) 0.0095(7)
C6 0.0454(9) 0.0584(11) 0.0255(8) 0.0162(8) 0.0095(7) 0.0144(7)
C7 0.0398(9) 0.0389(9) 0.0375(9) 0.0084(7) 0.0209(7) 0.0126(7)
C8 0.0250(7) 0.0377(8) 0.0433(9) -0.0011(6) 0.0105(6) 0.0080(7)
C9 0.0258(7) 0.0311(7) 0.0268(7) -0.0012(6) 0.0014(6) 0.0035(6)
C10 0.0217(6) 0.0198(6) 0.0197(6) 0.0033(5) 0.0022(5) 0.0023(5)
C11 0.0285(7) 0.0229(7) 0.0259(7) 0.0064(5) 0.0090(5) 0.0056(5)
C12 0.0346(8) 0.0218(7) 0.0345(8) 0.0089(6) 0.0100(6) 0.0077(6)
C13 0.0342(7) 0.0225(7) 0.0306(8) 0.0016(6) 0.0057(6) 0.0095(6)
C14 0.0349(8) 0.0300(8) 0.0360(8) 0.0042(6) 0.0166(6) 0.0093(6)
C15 0.0305(7) 0.0251(7) 0.0351(8) 0.0092(6) 0.0137(6) 0.0070(6)
C16 0.0212(6) 0.0232(6) 0.0190(6) 0.0062(5) 0.0068(5) 0.0087(5)
C17 0.0270(7) 0.0213(6) 0.0227(7) 0.0051(5) 0.0055(5) 0.0064(5)
C18 0.0252(7) 0.0292(7) 0.0233(7) 0.0024(5) 0.0025(5) 0.0072(6)
C19 0.0240(7) 0.0330(7) 0.0224(7) 0.0093(5) 0.0078(5) 0.0123(6)
C20 0.0304(7) 0.0232(7) 0.0320(8) 0.0095(5) 0.0087(6) 0.0131(6)
C21 0.0260(7) 0.0218(7) 0.0300(7) 0.0026(5) 0.0052(6) 0.0079(5)
C22 0.0273(8) 0.0437(9) 0.0318(8) 0.0108(7) 0.0044(6) 0.0166(7)
C23 0.0243(6) 0.0185(6) 0.0183(6) 0.0044(5) 0.0066(5) 0.0070(5)
C24 0.0220(6) 0.0224(6) 0.0209(6) 0.0011(5) 0.0037(5) 0.0049(5)
C25 0.0212(6) 0.0270(7) 0.0244(7) 0.0069(5) 0.0068(5) 0.0084(5)
C26 0.0287(7) 0.0217(6) 0.0188(6) 0.0058(5) 0.0088(5) 0.0057(5)
C27 0.0269(7) 0.0222(6) 0.0196(6) 0.0000(5) 0.0025(5) 0.0047(5)
C28 0.0205(6) 0.0243(6) 0.0226(6) 0.0040(5) 0.0031(5) 0.0092(5)
C29 0.0381(8) 0.0249(7) 0.0323(8) 0.0083(6) 0.0112(7) 0.0021(6)

loop_
_atom_type_symbol
_atom_type_description
_atom_type_scat_dispersion_real
_atom_type_scat_dispersion_imag
_atom_type_scat_source
C C 0.0030 0.0020 'International Tables Vol C Tables 4.2.6.8 and 6.1.1.4'
H H 0.0000 0.0000 'International Tables Vol C Tables 4.2.6.8 and 6.1.1.4'
N N 0.0060 0.0030 'International Tables Vol C Tables 4.2.6.8 and 6.1.1.4'
S S 0.1250 0.1230 'International Tables Vol C Tables 4.2.6.8 and 6.1.1.4'

loop_
_geom_angle_atom_site_label_1
_geom_angle_atom_site_label_2
_geom_angle_atom_site_label_3
_geom_angle
_geom_angle_publ_flag
C3 S1 C23 104.31(6) n
C3 S2 C16 103.68(6) n
C1 N C2 121.26(12) n
N C1 C10 117.10(12) n
N C1 C4 123.91(12) n
C10 C1 C4 118.98(11) n
C3 C2 N 119.27(12) n
C3 C2 H2 119.6(9) ?
N C2 H2 121.2(9) ?
C2 C3 S2 117.32(10) n
C2 C3 S1 119.54(10) n
S2 C3 S1 123.10(8) n
C9 C4 C5 118.69(13) ?
C9 C4 C1 120.58(12) ?
C5 C4 C1 120.73(12) ?
C6 C5 C4 120.46(14) ?
C6 C5 H5 119.8 ?
C4 C5 H5 119.8 ?
C7 C6 C5 120.06(15) ?
C7 C6 H6 120.0 ?
C5 C6 H6 120.0 ?
C8 C7 C6 120.05(14) ?
C8 C7 H7 120.0 ?
C6 C7 H7 120.0 ?
C7 C8 C9 120.25(14) ?
C7 C8 H8 119.9 ?
C9 C8 H8 119.9 ?
C8 C9 C4 120.48(14) ?
C8 C9 H9 119.8 ?
C4 C9 H9 119.8 ?
C11 C10 C15 118.28(12) ?
C11 C10 C1 122.05(12) ?
C15 C10 C1 119.66(12) ?
C12 C11 C10 120.62(13) ?
C12 C11 H11 119.7 ?
C10 C11 H11 119.7 ?
C13 C12 C11 120.18(13) ?
C13 C12 H12 119.9 ?
C11 C12 H12 119.9 ?
C12 C13 C14 119.75(13) ?
C12 C13 H13 120.1 ?
C14 C13 H13 120.1 ?
C15 C14 C13 120.26(14) ?
C15 C14 H14 119.9 ?
C13 C14 H14 119.9 ?
C14 C15 C10 120.89(13) ?
C14 C15 H15 119.6 ?
C10 C15 H15 119.6 ?
C21 C16 C17 119.68(12) ?
C21 C16 S2 116.76(10) ?
C17 C16 S2 123.46(10) ?
C18 C17 C16 119.57(12) ?
C18 C17 H17 120.2 ?
C16 C17 H17 120.2 ?
C17 C18 C19 121.53(13) ?
C17 C18 H18 119.2 ?
C19 C18 H18 119.2 ?
C20 C19 C18 117.82(12) ?
C20 C19 C22 120.64(13) ?
C18 C19 C22 121.53(14) ?
C21 C20 C19 121.59(13) ?
C21 C20 H20 119.2 ?
C19 C20 H20 119.2 ?
C20 C21 C16 119.80(13) ?
C20 C21 H21 120.1 ?
C16 C21 H21 120.1 ?
C19 C22 H221 111.6(13) ?
C19 C22 H222 111.9(13) ?
H221 C22 H222 105.5(18) ?
C19 C22 H223 111.4(14) ?
H221 C22 H223 109.5(19) ?
H222 C22 H223 106.6(19) ?
C24 C23 C28 119.57(12) ?
C24 C23 S1 118.78(10) ?
C28 C23 S1 121.44(10) ?
C25 C24 C23 119.96(12) ?
C25 C24 H24 120.0 ?
C23 C24 H24 120.0 ?
C24 C25 C26 121.25(12) ?
C24 C25 H25 119.4 ?
C26 C25 H25 119.4 ?
C27 C26 C25 118.15(12) ?
C27 C26 C29 120.85(13) ?
C25 C26 C29 121.01(13) ?
C28 C27 C26 121.20(12) ?
C28 C27 H27 119.4 ?
C26 C27 H27 119.4 ?
C27 C28 C23 119.84(12) ?
C27 C28 H28 120.1 ?
C23 C28 H28 120.1 ?
C26 C29 H291 110.6(12) ?
C26 C29 H292 112.6(13) ?
H291 C29 H292 106.3(17) ?
C26 C29 H293 110.2(14) ?
H291 C29 H293 106.8(18) ?
H292 C29 H293 110.1(18) ?

loop_
_geom_bond_atom_site_label_1
_geom_bond_atom_site_label_2
_geom_bond_distance
_geom_bond_publ_flag
S1 C3 1.7689(13) n
S1 C23 1.7776(13) n
S2 C3 1.7572(13) n
S2 C16 1.7781(13) n
N C1 1.2959(17) n
N C2 1.3869(17) n
C1 C10 1.4851(18) n
C1 C4 1.4955(18) n
C2 C3 1.3515(18) n
C2 H2 0.983(15) ?
C4 C9 1.3904(19) ?
C4 C5 1.3902(19) ?
C5 C6 1.387(2) ?
C5 H5 0.9300 ?
C6 C7 1.378(2) ?
C6 H6 0.9300 ?
C7 C8 1.373(2) ?
C7 H7 0.9300 ?
C8 C9 1.385(2) ?
C8 H8 0.9300 ?
C9 H9 0.9300 ?
C10 C11 1.3934(18) ?
C10 C15 1.3974(19) ?
C11 C12 1.3927(19) ?
C11 H11 0.9300 ?
C12 C13 1.381(2) ?
C12 H12 0.9300 ?
C13 C14 1.384(2) ?
C13 H13 0.9300 ?
C14 C15 1.382(2) ?
C14 H14 0.9300 ?
C15 H15 0.9300 ?
C16 C21 1.3892(19) ?
C16 C17 1.3919(19) ?
C17 C18 1.3890(19) ?
C17 H17 0.9300 ?
C18 C19 1.393(2) ?
C18 H18 0.9300 ?
C19 C20 1.388(2) ?
C19 C22 1.5098(19) ?
C20 C21 1.3873(19) ?
C20 H20 0.9300 ?
C21 H21 0.9300 ?
C22 H221 0.93(2) ?
C22 H222 0.97(2) ?
C22 H223 0.96(3) ?
C23 C24 1.3912(18) ?
C23 C28 1.3936(18) ?
C24 C25 1.3843(19) ?
C24 H24 0.9300 ?
C25 C26 1.3941(19) ?
C25 H25 0.9300 ?
C26 C27 1.3942(19) ?
C26 C29 1.5062(19) ?
C27 C28 1.3864(19) ?
C27 H27 0.9300 ?
C28 H28 0.9300 ?
C29 H291 0.95(2) ?
C29 H292 0.97(2) ?
C29 H293 0.95(2) ?

loop_
_cod_related_entry_id
_cod_related_entry_database
_cod_related_entry_code
1 ChemSpider 21119273
